data_4340516
loop_
_publ_author_name
'Lin, Xinsong'
'Tabassum, Danisa'
'Rudyk, Brent W.'
'Mar, Arthur'

_publ_section_title
;
 Manganese-Substituted Rare-Earth Zinc Arsenides RE1-yMnxZn2-xAs2 (RE =
 Eu-Lu) and RE2-yMnxZn4-xAs4 (RE = La-Nd, Sm, Gd).
;
_journal_issue 16
_journal_name_full 'Inorganic chemistry'
_journal_page_first 8431
_journal_page_last 8441
_journal_paper_doi 10.1021/ic501053v
_journal_volume 53
_journal_year 2014
_chemical_formula_structural 'Tm0.43 Mn0.21 Zn1.79 As2'
_chemical_formula_sum 'As2 Mn0.21 Tm0.43 Zn1.79'
_chemical_formula_weight 351.03
_chemical_name_common 'thulium manganese zinc arsenide (0.4/0.2/1.8/2)'
_chemical_name_systematic 'thulium manganese zinc arsenide (0.4/0.2/1.8/2)'
_space_group_IT_number 164
_symmetry_cell_setting trigonal
_symmetry_space_group_name_Hall '-P 3 2"'
_symmetry_space_group_name_H-M 'P -3 m 1'
_atom_sites_solution_primary direct
_atom_sites_solution_secondary difmap
_audit_creation_method SHELXL-97
_cell_angle_alpha 90.00
_cell_angle_beta 90.00
_cell_angle_gamma 120.00
_cell_formula_units_Z 1
_cell_length_a 4.0980(18)
_cell_length_b 4.0980(18)
_cell_length_c 6.664(3)
_cell_measurement_reflns_used 602
_cell_measurement_temperature 296(2)
_cell_measurement_theta_max 27.31
_cell_measurement_theta_min 5.75
_cell_volume 96.92(7)
_computing_cell_refinement 'Bruker SAINT 7.68A (Bruker, 2009)'
_computing_data_collection 'Bruker SMART 5.054 (Bruker, 1999)'
_computing_data_reduction 'Bruker SAINT 7.68A'
_computing_molecular_graphics 'ATOMS 5.1 (Dowty, 1999)'
_computing_publication_material 'Bruker SHELXTL 6.12'
_computing_structure_refinement 'Bruker SHELXTL 6.12'
_computing_structure_solution 'Bruker SHELXTL 6.12'
_diffrn_ambient_temperature 296(2)
_diffrn_measured_fraction_theta_full 1.000
_diffrn_measured_fraction_theta_max 1.000
_diffrn_measurement_device_type 'Bruker PLATFORM/SMART APEX II CCD'
_diffrn_measurement_method '\w scans'
_diffrn_radiation_monochromator graphite
_diffrn_radiation_source 'fine-focus sealed tube'
_diffrn_radiation_type MoK\a
_diffrn_radiation_wavelength 0.71073
_diffrn_reflns_av_R_equivalents 0.0428
_diffrn_reflns_av_sigmaI/netI 0.0197
_diffrn_reflns_limit_h_max 6
_diffrn_reflns_limit_h_min -6
_diffrn_reflns_limit_k_max 6
_diffrn_reflns_limit_k_min -6
_diffrn_reflns_limit_l_max 10
_diffrn_reflns_limit_l_min -10
_diffrn_reflns_number 1379
_diffrn_reflns_theta_full 32.98
_diffrn_reflns_theta_max 32.98
_diffrn_reflns_theta_min 3.06
_exptl_absorpt_coefficient_mu 38.158
_exptl_absorpt_correction_T_max 0.5578
_exptl_absorpt_correction_T_min 0.4261
_exptl_absorpt_correction_type numerical
_exptl_absorpt_process_details 'Bruker SHELXTL 6.12 (Sheldrick, 2001)'
_exptl_crystal_colour black
_exptl_crystal_density_diffrn 6.015
_exptl_crystal_density_method 'not measured'
_exptl_crystal_description irregular
_exptl_crystal_F_000 155
_exptl_crystal_size_max 0.04
_exptl_crystal_size_mid 0.03
_exptl_crystal_size_min 0.03
_refine_diff_density_max 0.711
_refine_diff_density_min -1.228
_refine_diff_density_rms 0.208
_refine_ls_extinction_coef 0.048(5)
_refine_ls_extinction_expression Fc^*^=kFc[1+0.001xFc^2^\l^3^/sin(2\q)]^-1/4^
_refine_ls_extinction_method SHELXL
_refine_ls_goodness_of_fit_ref 1.109
_refine_ls_matrix_type full
_refine_ls_number_parameters 15
_refine_ls_number_reflns 172
_refine_ls_number_restraints 0
_refine_ls_restrained_S_all 1.109
_refine_ls_R_factor_all 0.0267
_refine_ls_R_factor_gt 0.0212
_refine_ls_shift/su_max 0.000
_refine_ls_shift/su_mean 0.000
_refine_ls_structure_factor_coef Fsqd
_refine_ls_weighting_details 'calc w=1/[\s^2^(Fo^2^)+(0.0188P)^2^+0.2319P] where P=(Fo^2^+2Fc^2^)/3'
_refine_ls_weighting_scheme calc
_refine_ls_wR_factor_gt 0.0439
_refine_ls_wR_factor_ref 0.0452
_reflns_number_gt 148
_reflns_number_total 172
_reflns_threshold_expression I>2\s(I)
_cod_data_source_file ic501053v_si_002.cif
_cod_data_source_block Tm(Mn,Zn)2As2
_cod_depositor_comments 'Adding full bibliography for 4340510--4340524.cif.'
_cod_original_cell_volume 96.91(7)
_cod_database_code 4340516

loop_
_symmetry_equiv_pos_as_xyz
'x, y, z'
'-y, x-y, z'
'-x+y, -x, z'
'y, x, -z'
'x-y, -y, -z'
'-x, -x+y, -z'
'-x, -y, -z'
'y, -x+y, -z'
'x-y, x, -z'
'-y, -x, z'
'-x+y, y, z'
'x, x-y, z'

loop_
_atom_site_label
_atom_site_type_symbol
_atom_site_fract_x
_atom_site_fract_y
_atom_site_fract_z
_atom_site_U_iso_or_equiv
_atom_site_adp_type
_atom_site_occupancy
_atom_site_symmetry_multiplicity
_atom_site_calc_flag
_atom_site_refinement_flags
Tm Tm 0.0000 0.0000 0.0000 0.0207(4) Uani 0.434(3) 12 d SP
Zn Zn 0.3333 0.6667 0.62910(16) 0.0195(3) Uani 0.895(5) 6 d SP
Mn Mn 0.3333 0.6667 0.830(4) 0.068(8) Uani 0.105(5) 6 d SP
As As 0.3333 0.6667 0.23759(10) 0.0137(2) Uani 1 6 d S

loop_
_atom_site_aniso_label
_atom_site_aniso_U_11
_atom_site_aniso_U_22
_atom_site_aniso_U_33
_atom_site_aniso_U_23
_atom_site_aniso_U_13
_atom_site_aniso_U_12
Tm 0.0210(4) 0.0210(4) 0.0200(6) 0.000 0.000 0.0105(2)
Zn 0.0161(4) 0.0161(4) 0.0263(6) 0.000 0.000 0.00804(18)
Mn 0.038(7) 0.038(7) 0.13(2) 0.000 0.000 0.019(3)
As 0.0127(3) 0.0127(3) 0.0155(4) 0.000 0.000 0.00637(13)

loop_
_atom_type_symbol
_atom_type_description
_atom_type_scat_dispersion_real
_atom_type_scat_dispersion_imag
_atom_type_scat_source
Mn Mn 0.3368 0.7283 'International Tables Vol C Tables 4.2.6.8 and 6.1.1.4'
Zn Zn 0.2839 1.4301 'International Tables Vol C Tables 4.2.6.8 and 6.1.1.4'
As As 0.0499 2.0058 'International Tables Vol C Tables 4.2.6.8 and 6.1.1.4'
Tm Tm -0.3139 5.2483 'International Tables Vol C Tables 4.2.6.8 and 6.1.1.4'

loop_
_geom_angle_atom_site_label_1
_geom_angle_atom_site_label_2
_geom_angle_atom_site_label_3
_geom_angle
_geom_angle_site_symmetry_1
_geom_angle_site_symmetry_3
Mn Tm Mn 180.0(12) 7_666 1_444
Mn Tm Mn 102.7(7) 7_666 7_556
Mn Tm Mn 77.3(7) 1_444 7_556
Mn Tm Mn 77.3(7) 7_666 1_554
Mn Tm Mn 102.7(7) 1_444 1_554
Mn Tm Mn 180.000(1) 7_556 1_554
Mn Tm Mn 102.7(7) 7_666 7_566
Mn Tm Mn 77.3(7) 1_444 7_566
Mn Tm Mn 102.7(7) 7_556 7_566
Mn Tm Mn 77.3(7) 1_554 7_566
Mn Tm Mn 77.3(7) 7_666 1_544
Mn Tm Mn 102.7(7) 1_444 1_544
Mn Tm Mn 77.3(7) 7_556 1_544
Mn Tm Mn 102.7(7) 1_554 1_544
Mn Tm Mn 180.000(1) 7_566 1_544
Mn Tm As 127.9(2) 7_666 7
Mn Tm As 52.1(2) 1_444 7
Mn Tm As 59.4(6) 7_556 7
Mn Tm As 120.6(6) 1_554 7
Mn Tm As 127.9(2) 7_566 7
Mn Tm As 52.1(2) 1_544 7
Mn Tm As 59.4(6) 7_666 7_665
Mn Tm As 120.6(6) 1_444 7_665
Mn Tm As 127.9(2) 7_556 7_665
Mn Tm As 52.1(2) 1_554 7_665
Mn Tm As 127.9(2) 7_566 7_665
Mn Tm As 52.1(2) 1_544 7_665
As Tm As 92.07(3) 7 7_665
Mn Tm As 120.6(6) 7_666 1_445
Mn Tm As 59.4(6) 1_444 1_445
Mn Tm As 52.1(2) 7_556 1_445
Mn Tm As 127.9(2) 1_554 1_445
Mn Tm As 52.1(2) 7_566 1_445
Mn Tm As 127.9(2) 1_544 1_445
As Tm As 87.93(3) 7 1_445
As Tm As 180.00(2) 7_665 1_445
Mn Tm As 52.1(2) 7_666 .
Mn Tm As 127.9(2) 1_444 .
Mn Tm As 120.6(6) 7_556 .
Mn Tm As 59.4(6) 1_554 .
Mn Tm As 52.1(2) 7_566 .
Mn Tm As 127.9(2) 1_544 .
As Tm As 180.0 7 .
As Tm As 87.93(3) 7_665 .
As Tm As 92.07(3) 1_445 .
Mn Tm As 127.9(2) 7_666 7_565
Mn Tm As 52.1(2) 1_444 7_565
Mn Tm As 127.9(2) 7_556 7_565
Mn Tm As 52.1(2) 1_554 7_565
Mn Tm As 59.4(6) 7_566 7_565
Mn Tm As 120.6(6) 1_544 7_565
As Tm As 92.07(3) 7 7_565
As Tm As 92.07(3) 7_665 7_565
As Tm As 87.93(3) 1_445 7_565
As Tm As 87.93(3) . 7_565
Mn Tm As 52.1(2) 7_666 1_545
Mn Tm As 127.9(2) 1_444 1_545
Mn Tm As 52.1(2) 7_556 1_545
Mn Tm As 127.9(2) 1_554 1_545
Mn Tm As 120.6(6) 7_566 1_545
Mn Tm As 59.4(6) 1_544 1_545
As Tm As 87.93(3) 7 1_545
As Tm As 87.93(3) 7_665 1_545
As Tm As 92.07(3) 1_445 1_545
As Tm As 92.07(3) . 1_545
As Tm As 180.00(2) 7_565 1_545
Mn Zn As 69.42(3) . 7_666
Mn Zn As 69.42(3) . 7_676
As Zn As 108.34(3) 7_666 7_676
Mn Zn As 69.42(3) . 7_566
As Zn As 108.34(3) 7_666 7_566
As Zn As 108.34(3) 7_676 7_566
Mn Zn As 180.000(9) . .
As Zn As 110.58(3) 7_666 .
As Zn As 110.58(3) 7_676 .
As Zn As 110.58(3) 7_566 .
Mn Zn Zn 126.03(4) . 7_666
As Zn Zn 56.60(3) 7_666 7_666
As Zn Zn 125.824(15) 7_676 7_666
As Zn Zn 125.824(15) 7_566 7_666
As Zn Zn 53.97(4) . 7_666
Mn Zn Zn 126.03(4) . 7_566
As Zn Zn 125.824(15) 7_666 7_566
As Zn Zn 125.823(15) 7_676 7_566
As Zn Zn 56.60(3) 7_566 7_566
As Zn Zn 53.97(4) . 7_566
Zn Zn Zn 88.92(5) 7_666 7_566
Mn Zn Zn 126.03(4) . 7_676
As Zn Zn 125.824(15) 7_666 7_676
As Zn Zn 56.60(3) 7_676 7_676
As Zn Zn 125.823(15) 7_566 7_676
As Zn Zn 53.97(4) . 7_676
Zn Zn Zn 88.92(6) 7_666 7_676
Zn Zn Zn 88.92(6) 7_566 7_676
Mn Zn Tm 43.75(2) . 1_666
As Zn Tm 54.718(19) 7_666 1_666
As Zn Tm 54.719(19) 7_676 1_666
As Zn Tm 113.17(5) 7_566 1_666
As Zn Tm 136.25(2) . 1_666
Zn Zn Tm 98.35(3) 7_666 1_666
Zn Zn Tm 169.78(5) 7_566 1_666
Zn Zn Tm 98.35(3) 7_676 1_666
Mn Zn Tm 43.75(2) . 1_566
As Zn Tm 113.17(5) 7_666 1_566
As Zn Tm 54.718(19) 7_676 1_566
As Zn Tm 54.718(19) 7_566 1_566
As Zn Tm 136.25(2) . 1_566
Zn Zn Tm 169.78(5) 7_666 1_566
Zn Zn Tm 98.35(3) 7_566 1_566
Zn Zn Tm 98.35(3) 7_676 1_566
Tm Zn Tm 73.58(3) 1_666 1_566
Mn Zn Tm 43.75(2) . 1_556
As Zn Tm 54.718(19) 7_666 1_556
As Zn Tm 113.17(5) 7_676 1_556
As Zn Tm 54.719(19) 7_566 1_556
As Zn Tm 136.25(2) . 1_556
Zn Zn Tm 98.35(3) 7_666 1_556
Zn Zn Tm 98.35(3) 7_566 1_556
Zn Zn Tm 169.78(5) 7_676 1_556
Tm Zn Tm 73.58(3) 1_666 1_556
Tm Zn Tm 73.58(3) 1_566 1_556
Zn Mn As 79.2(7) . 7_666
Zn Mn As 79.2(7) . 7_566
As Mn As 116.6(4) 7_666 7_566
Zn Mn As 79.2(7) . 7_676
As Mn As 116.6(4) 7_666 7_676
As Mn As 116.6(4) 7_566 7_676
Zn Mn Tm 115.6(6) . 1_566
As Mn Tm 165.2(13) 7_666 1_566
As Mn Tm 68.76(14) 7_566 1_566
As Mn Tm 68.76(14) 7_676 1_566
Zn Mn Tm 115.6(6) . 1_666
As Mn Tm 68.76(14) 7_666 1_666
As Mn Tm 165.2(13) 7_566 1_666
As Mn Tm 68.76(14) 7_676 1_666
Tm Mn Tm 102.7(7) 1_566 1_666
Zn Mn Tm 115.6(6) . 1_556
As Mn Tm 68.76(14) 7_666 1_556
As Mn Tm 68.76(14) 7_566 1_556
As Mn Tm 165.2(13) 7_676 1_556
Tm Mn Tm 102.7(7) 1_566 1_556
Tm Mn Tm 102.7(7) 1_666 1_556
Zn Mn As 180.0 . 1_556
As Mn As 100.8(7) 7_666 1_556
As Mn As 100.8(7) 7_566 1_556
As Mn As 100.8(7) 7_676 1_556
Tm Mn As 64.4(6) 1_566 1_556
Tm Mn As 64.4(6) 1_666 1_556
Tm Mn As 64.4(6) 1_556 1_556
Mn As Mn 116.6(4) 7_666 7_566
Mn As Mn 116.6(4) 7_666 7_676
Mn As Mn 116.6(4) 7_566 7_676
Mn As Zn 31.4(7) 7_666 7_666
Mn As Zn 121.7(2) 7_566 7_666
Mn As Zn 121.7(2) 7_676 7_666
Mn As Zn 121.7(2) 7_666 7_676
Mn As Zn 121.7(2) 7_566 7_676
Mn As Zn 31.4(7) 7_676 7_676
Zn As Zn 108.34(3) 7_666 7_676
Mn As Zn 121.7(2) 7_666 7_566
Mn As Zn 31.4(7) 7_566 7_566
Mn As Zn 121.7(2) 7_676 7_566
Zn As Zn 108.34(3) 7_666 7_566
Zn As Zn 108.34(3) 7_676 7_566
Mn As Zn 100.8(7) 7_666 .
Mn As Zn 100.8(7) 7_566 .
Mn As Zn 100.8(7) 7_676 .
Zn As Zn 69.42(3) 7_666 .
Zn As Zn 69.42(3) 7_676 .
Zn As Zn 69.42(3) 7_566 .
Mn As Mn 79.2(7) 7_666 1_554
Mn As Mn 79.2(7) 7_566 1_554
Mn As Mn 79.2(7) 7_676 1_554
Zn As Mn 110.58(3) 7_666 1_554
Zn As Mn 110.58(3) 7_676 1_554
Zn As Mn 110.58(3) 7_566 1_554
Zn As Mn 180.000(2) . 1_554
Mn As Tm 135.4(7) 7_666 1_565
Mn As Tm 59.2(4) 7_566 1_565
Mn As Tm 59.2(4) 7_676 1_565
Zn As Tm 166.79(4) 7_666 1_565
Zn As Tm 78.84(2) 7_676 1_565
Zn As Tm 78.84(2) 7_566 1_565
Zn As Tm 123.79(2) . 1_565
Mn As Tm 56.21(2) 1_554 1_565
Mn As Tm 59.2(4) 7_666 .
Mn As Tm 59.2(4) 7_566 .
Mn As Tm 135.4(7) 7_676 .
Zn As Tm 78.84(2) 7_666 .
Zn As Tm 166.79(4) 7_676 .
Zn As Tm 78.84(2) 7_566 .
Zn As Tm 123.79(2) . .
Mn As Tm 56.21(2) 1_554 .
Tm As Tm 92.07(3) 1_565 .
Mn As Tm 59.2(4) 7_666 1_665
Mn As Tm 135.4(7) 7_566 1_665
Mn As Tm 59.2(4) 7_676 1_665
Zn As Tm 78.84(2) 7_666 1_665
Zn As Tm 78.84(2) 7_676 1_665
Zn As Tm 166.79(4) 7_566 1_665
Zn As Tm 123.79(2) . 1_665
Mn As Tm 56.21(2) 1_554 1_665
Tm As Tm 92.07(3) 1_565 1_665
Tm As Tm 92.07(3) . 1_665

loop_
_geom_bond_atom_site_label_1
_geom_bond_atom_site_label_2
_geom_bond_distance
_geom_bond_site_symmetry_2
Tm Mn 2.623(13) 7_666
Tm Mn 2.623(13) 1_444
Tm Mn 2.623(13) 7_556
Tm Mn 2.623(13) 1_554
Tm Mn 2.623(13) 7_566
Tm Mn 2.623(13) 1_544
Tm As 2.8468(10) 7
Tm As 2.8468(10) 7_665
Tm As 2.8468(10) 1_445
Tm As 2.8469(10) .
Tm As 2.8469(10) 7_565
Tm As 2.8469(10) 1_545
Zn Mn 1.34(3) .
Zn As 2.5272(11) 7_666
Zn As 2.5272(11) 7_676
Zn As 2.5272(11) 7_566
Zn As 2.6089(17) .
Zn Zn 2.9255(16) 7_666
Zn Zn 2.9255(16) 7_566
Zn Zn 2.9255(16) 7_676
Zn Tm 3.4215(13) 1_666
Zn Tm 3.4215(13) 1_566
Zn Tm 3.4215(13) 1_556
Mn As 2.409(6) 7_666
Mn As 2.409(6) 7_566
Mn As 2.409(6) 7_676
Mn Tm 2.623(13) 1_566
Mn Tm 2.623(13) 1_666
Mn Tm 2.623(13) 1_556
Mn As 2.72(3) 1_556
As Mn 2.409(6) 7_666
As Mn 2.409(6) 7_566
As Mn 2.409(6) 7_676
As Zn 2.5272(11) 7_666
As Zn 2.5272(11) 7_676
As Zn 2.5272(11) 7_566
As Mn 2.72(3) 1_554
As Tm 2.8469(10) 1_565
As Tm 2.8469(10) 1_665
